data_4021529
loop_
_publ_author_name
'Yao-Peng Zhao'
'Chun-Chang Zhao'
'Li-Zhu Wu'
'Li-Ping Zhang'
'Chen-Ho Tung'
'Yuan-Jiang Pan'

_publ_section_title
;
 First Fluorescent Sensor for Fluoride Based on
 2-Ureido-4[1H]-pyrimidinone Quadruple Hydrogen-Bonded
 AADD Supramolecular Assembly
;
_journal_name_full 'Journal of Organic Chemistry'
_journal_page_first 2143
_journal_page_last 2146
_journal_paper_doi 10.1021/jo051932u
_journal_volume 71
_journal_year 2006
_chemical_formula_sum 'C26 H27 Cl3 N4 O2'
_chemical_formula_weight 533.87
_chemical_name_systematic
; 
 ? 
;
_space_group_IT_number 14
_symmetry_cell_setting monoclinic
_symmetry_space_group_name_Hall '-P 2ybc'
_symmetry_space_group_name_H-M 'P 1 21/c 1'
_atom_sites_solution_hydrogens geom
_atom_sites_solution_primary direct
_atom_sites_solution_secondary difmap
_audit_creation_method SHELXL-97
_cell_angle_alpha 90.00
_cell_angle_beta 103.427(5)
_cell_angle_gamma 90.00
_cell_formula_units_Z 8
_cell_length_a 22.013(6)
_cell_length_b 12.712(4)
_cell_length_c 19.506(6)
_cell_measurement_reflns_used 889
_cell_measurement_temperature 293(2)
_cell_measurement_theta_max 23.88
_cell_measurement_theta_min 2.67
_cell_volume 5309(3)
_computing_cell_refinement 'Bruker SMART'
_computing_data_collection 'Bruker SMART'
_computing_data_reduction 'Bruker SAINT'
_computing_molecular_graphics 'Bruker SHELXTL'
_computing_publication_material 'Bruker SHELXTL'
_computing_structure_refinement 'SHELXL-97 (Sheldrick, 1997)'
_computing_structure_solution 'SHELXS-97 (Sheldrick, 1990)'
_diffrn_ambient_temperature 293(2)
_diffrn_measured_fraction_theta_full 0.999
_diffrn_measured_fraction_theta_max 0.999
_diffrn_measurement_device_type 'CCD area detector'
_diffrn_measurement_method 'phi and omega scans'
_diffrn_radiation_monochromator graphite
_diffrn_radiation_source 'fine-focus sealed tube'
_diffrn_radiation_type MoK\a
_diffrn_radiation_wavelength 0.71073
_diffrn_reflns_av_R_equivalents 0.0515
_diffrn_reflns_av_sigmaI/netI 0.0682
_diffrn_reflns_limit_h_max 26
_diffrn_reflns_limit_h_min -17
_diffrn_reflns_limit_k_max 15
_diffrn_reflns_limit_k_min -15
_diffrn_reflns_limit_l_max 17
_diffrn_reflns_limit_l_min -23
_diffrn_reflns_number 26507
_diffrn_reflns_theta_full 25.00
_diffrn_reflns_theta_max 25.00
_diffrn_reflns_theta_min 1.86
_exptl_absorpt_coefficient_mu 0.376
_exptl_absorpt_correction_T_max 1.000000
_exptl_absorpt_correction_T_min 0.395455
_exptl_absorpt_correction_type multi-scan
_exptl_absorpt_process_details SADABS
_exptl_crystal_density_diffrn 1.336
_exptl_crystal_density_meas ?
_exptl_crystal_density_method 'not measured'
_exptl_crystal_F_000 2224
_exptl_crystal_size_max 0.32
_exptl_crystal_size_mid 0.38
_exptl_crystal_size_min 0.42
_refine_diff_density_max 0.609
_refine_diff_density_min -0.591
_refine_diff_density_rms 0.055
_refine_ls_extinction_method none
_refine_ls_goodness_of_fit_ref 1.019
_refine_ls_hydrogen_treatment mixed
_refine_ls_matrix_type full
_refine_ls_number_parameters 637
_refine_ls_number_reflns 9331
_refine_ls_number_restraints 6
_refine_ls_restrained_S_all 1.032
_refine_ls_R_factor_all 0.1747
_refine_ls_R_factor_gt 0.0774
_refine_ls_shift/su_max 0.004
_refine_ls_shift/su_mean 0.000
_refine_ls_structure_factor_coef Fsqd
_refine_ls_weighting_details 'calc w=1/[\s^2^(Fo^2^)+(0.1152P)^2^+4.5710P] where P=(Fo^2^+2Fc^2^)/3'
_refine_ls_weighting_scheme calc
_refine_ls_wR_factor_gt 0.2001
_refine_ls_wR_factor_ref 0.2688
_reflns_number_gt 4139
_reflns_number_total 9331
_reflns_threshold_expression >2sigma(I)
_cod_data_source_file jo051932usi20050920_010004.cif
_cod_depositor_comments
;
The following automatic conversions were performed:
'_symmetry_cell_setting' value 'Monoclinic' changed to 'monoclinic'
according to '/home/saulius/struct/CIF-dictionaries/cif_core.dic'
dictionary named 'cif_core.dic' version 2.4.1 from
2010-06-29.

'_exptl_absorpt_correction_type' value 'MULTI-SCAN' changed
to 'multi-scan' according to
'/home/saulius/struct/CIF-dictionaries/cif_core.dic' dictionary named
'cif_core.dic' version 2.4.1 from 2010-06-29.

Automatic conversion script
Id: cif_fix_enum 1527 2010-12-29 10:47:43Z saulius 

The following automatic conversions were performed:

'_exptl_crystal_density_meas' value 'NONE' was changed to '?' - the
value is perceived as not measured.

Automatic conversion script
Id: cif_fix_values 3008 2015-01-20 13:52:24Z robertas 
;
_cod_original_sg_symbol_H-M 'P 21/c'
_cod_database_code 4021529

loop_
_symmetry_equiv_pos_as_xyz
'x, y, z'
'-x, y+1/2, -z+1/2'
'-x, -y, -z'
'x, -y-1/2, z-1/2'

loop_
_atom_site_label
_atom_site_type_symbol
_atom_site_fract_x
_atom_site_fract_y
_atom_site_fract_z
_atom_site_U_iso_or_equiv
_atom_site_adp_type
_atom_site_occupancy
_atom_site_symmetry_multiplicity
_atom_site_calc_flag
_atom_site_refinement_flags
N1 N 0.24211(17) 0.4362(3) 0.3324(2) 0.0459(10) Uani 1 1 d .
N2 N 0.31577(17) 0.5004(3) 0.4286(2) 0.0467(10) Uani 1 1 d .
H2A H 0.3436 0.5473 0.4445 0.056 Uiso 1 1 calc R
N3 N 0.30894(17) 0.5689(3) 0.3171(2) 0.0467(10) Uani 1 1 d .
H3A H 0.2888 0.5709 0.2737 0.056 Uiso 1 1 calc R
N4 N 0.37640(18) 0.6855(3) 0.2848(2) 0.0581(11) Uani 1 1 d .
H4A H 0.3546 0.6775 0.2424 0.070 Uiso 1 1 calc R
O1 O 0.17802(17) 0.3065(3) 0.35107(19) 0.0703(11) Uani 1 1 d .
O2 O 0.38700(16) 0.6461(3) 0.39973(19) 0.0629(10) Uani 1 1 d .
C1 C 0.3172(2) 0.1339(4) 0.5025(3) 0.0591(14) Uani 1 1 d .
C2 C 0.3034(3) 0.1230(5) 0.4281(4) 0.0738(17) Uani 1 1 d .
H2 H 0.2713 0.1626 0.4006 0.089 Uiso 1 1 calc R
C3 C 0.3361(4) 0.0562(5) 0.3964(4) 0.094(2) Uani 1 1 d .
H3 H 0.3267 0.0511 0.3475 0.113 Uiso 1 1 calc R
C4 C 0.3849(4) -0.0063(5) 0.4375(6) 0.104(3) Uani 1 1 d .
H4 H 0.4072 -0.0523 0.4154 0.124 Uiso 1 1 calc R
C5 C 0.3988(3) 0.0009(5) 0.5078(5) 0.096(2) Uani 1 1 d .
H5 H 0.4307 -0.0405 0.5340 0.115 Uiso 1 1 calc R
C6 C 0.3664(3) 0.0692(4) 0.5431(4) 0.0689(17) Uani 1 1 d .
C7 C 0.3801(3) 0.0767(5) 0.6157(4) 0.081(2) Uani 1 1 d .
H7 H 0.4123 0.0354 0.6415 0.097 Uiso 1 1 calc R
C8 C 0.3489(3) 0.1414(5) 0.6512(4) 0.0731(18) Uani 1 1 d .
C9 C 0.3641(3) 0.1480(6) 0.7269(4) 0.088(2) Uani 1 1 d .
H9 H 0.3962 0.1066 0.7526 0.105 Uiso 1 1 calc R
C10 C 0.3333(4) 0.2118(8) 0.7610(4) 0.105(3) Uani 1 1 d .
H10 H 0.3445 0.2149 0.8099 0.126 Uiso 1 1 calc R
C11 C 0.2843(3) 0.2743(6) 0.7237(4) 0.090(2) Uani 1 1 d .
H11 H 0.2627 0.3178 0.7482 0.108 Uiso 1 1 calc R
C12 C 0.2682(3) 0.2718(5) 0.6528(3) 0.0738(17) Uani 1 1 d .
H12 H 0.2354 0.3141 0.6295 0.089 Uiso 1 1 calc R
C13 C 0.2993(2) 0.2070(4) 0.6120(3) 0.0605(15) Uani 1 1 d .
C14 C 0.2850(2) 0.2040(4) 0.5379(3) 0.0543(13) Uani 1 1 d .
C15 C 0.2348(2) 0.2732(4) 0.4944(3) 0.0588(14) Uani 1 1 d .
H15A H 0.2133 0.3081 0.5261 0.071 Uiso 1 1 calc R
H15B H 0.2047 0.2282 0.4638 0.071 Uiso 1 1 calc R
C16 C 0.2235(2) 0.3650(4) 0.3761(3) 0.0495(12) Uani 1 1 d .
C17 C 0.2554(2) 0.3564(4) 0.4493(3) 0.0474(12) Uani 1 1 d .
C18 C 0.3012(2) 0.4276(4) 0.4744(3) 0.0490(12) Uani 1 1 d .
C19 C 0.2878(2) 0.5001(4) 0.3600(2) 0.0413(11) Uani 1 1 d .
C20 C 0.3386(3) 0.4390(5) 0.5478(3) 0.0715(17) Uani 1 1 d .
H20A H 0.3145 0.4151 0.5800 0.107 Uiso 1 1 calc R
H20B H 0.3495 0.5115 0.5570 0.107 Uiso 1 1 calc R
H20C H 0.3759 0.3976 0.5538 0.107 Uiso 1 1 calc R
C21 C 0.3598(2) 0.6358(4) 0.3368(3) 0.0471(12) Uani 1 1 d .
C22 C 0.4307(3) 0.7535(4) 0.2978(3) 0.0725(17) Uani 1 1 d D
H22A H 0.4314 0.7955 0.3395 0.087 Uiso 1 1 calc R
H22B H 0.4274 0.8012 0.2583 0.087 Uiso 1 1 calc R
C23 C 0.4926(3) 0.6914(7) 0.3084(4) 0.126(3) Uani 1 1 d D
H23A H 0.5268 0.7410 0.3203 0.151 Uiso 1 1 calc R
H23B H 0.4956 0.6450 0.3486 0.151 Uiso 1 1 calc R
C24 C 0.5010(4) 0.6293(8) 0.2499(5) 0.149(4) Uani 1 1 d D
H24A H 0.5017 0.6763 0.2109 0.178 Uiso 1 1 calc R
H24B H 0.4650 0.5836 0.2353 0.178 Uiso 1 1 calc R
C25 C 0.5588(4) 0.5627(7) 0.2631(5) 0.128(3) Uani 1 1 d D
H25A H 0.5950 0.6073 0.2705 0.193 Uiso 1 1 calc R
H25B H 0.5578 0.5182 0.2231 0.193 Uiso 1 1 calc R
H25C H 0.5607 0.5200 0.3041 0.193 Uiso 1 1 calc R
C51 C 0.5128(2) 0.3278(4) 0.4613(3) 0.0670(16) Uani 1 1 d .
H51 H 0.5331 0.3531 0.5085 0.080 Uiso 1 1 calc R
Cl1 Cl 0.57057(8) 0.28693(15) 0.42067(10) 0.0942(6) Uani 1 1 d .
Cl2 Cl 0.46976(10) 0.43097(16) 0.41590(12) 0.1180(8) Uani 1 1 d .
Cl3 Cl 0.46519(11) 0.2239(2) 0.47088(17) 0.1591(11) Uani 1 1 d .
C52 C -0.0053(3) 0.8141(6) 0.5413(4) 0.096(2) Uani 1 1 d .
H52 H -0.0283 0.8338 0.4938 0.115 Uiso 1 1 calc R
Cl4 Cl -0.05910(10) 0.76861(16) 0.58677(13) 0.1191(7) Uani 1 1 d .
Cl5 Cl 0.04777(16) 0.7224(4) 0.5334(2) 0.254(2) Uani 1 1 d .
Cl6 Cl 0.02903(12) 0.9279(2) 0.58368(15) 0.1627(12) Uani 1 1 d .
N5 N 0.24841(17) 0.5578(3) 0.1641(2) 0.0476(10) Uani 1 1 d .
N6 N 0.17656(17) 0.4901(3) 0.0673(2) 0.0510(10) Uani 1 1 d .
H6 H 0.1474 0.4451 0.0521 0.061 Uiso 1 1 calc R
N7 N 0.17844(17) 0.4311(3) 0.1804(2) 0.0511(10) Uani 1 1 d .
H7A H 0.1943 0.4374 0.2249 0.061 Uiso 1 1 calc R
N8 N 0.1165(2) 0.3055(4) 0.2122(3) 0.0758(14) Uani 1 1 d .
H8 H 0.1352 0.3207 0.2548 0.091 Uiso 1 1 calc R
O3 O 0.31583(16) 0.6823(3) 0.14449(19) 0.0675(10) Uani 1 1 d .
O4 O 0.10576(18) 0.3445(3) 0.0969(2) 0.0803(12) Uani 1 1 d .
C26 C 0.1932(2) 0.8500(4) -0.0204(3) 0.0540(13) Uani 1 1 d .
C27 C 0.2080(3) 0.8714(4) 0.0530(3) 0.0667(15) Uani 1 1 d .
H27 H 0.2374 0.8300 0.0831 0.080 Uiso 1 1 calc R
C28 C 0.1800(3) 0.9513(5) 0.0800(4) 0.0818(19) Uani 1 1 d .
H28 H 0.1914 0.9650 0.1281 0.098 Uiso 1 1 calc R
C29 C 0.1346(4) 1.0128(5) 0.0370(4) 0.092(2) Uani 1 1 d .
H29 H 0.1149 1.0658 0.0567 0.110 Uiso 1 1 calc R
C30 C 0.1189(3) 0.9963(5) -0.0328(4) 0.0826(19) Uani 1 1 d .
H30 H 0.0888 1.0387 -0.0612 0.099 Uiso 1 1 calc R
C31 C 0.1472(2) 0.9156(4) -0.0639(3) 0.0594(14) Uani 1 1 d .
C32 C 0.1329(3) 0.9000(5) -0.1362(3) 0.0710(17) Uani 1 1 d .
H32 H 0.1022 0.9412 -0.1646 0.085 Uiso 1 1 calc R
C33 C 0.1629(3) 0.8251(5) -0.1669(3) 0.0625(15) Uani 1 1 d .
C34 C 0.1490(3) 0.8121(6) -0.2417(3) 0.0838(19) Uani 1 1 d .
H34 H 0.1179 0.8533 -0.2696 0.101 Uiso 1 1 calc R
C35 C 0.1796(4) 0.7417(6) -0.2728(4) 0.095(2) Uani 1 1 d .
H35 H 0.1695 0.7341 -0.3216 0.114 Uiso 1 1 calc R
C36 C 0.2266(3) 0.6801(6) -0.2313(4) 0.0848(19) Uani 1 1 d .
H36 H 0.2487 0.6333 -0.2530 0.102 Uiso 1 1 calc R
C37 C 0.2406(3) 0.6872(5) -0.1604(3) 0.0709(16) Uani 1 1 d .
H37 H 0.2715 0.6438 -0.1343 0.085 Uiso 1 1 calc R
C38 C 0.2094(2) 0.7591(4) -0.1243(3) 0.0536(13) Uani 1 1 d .
C39 C 0.2226(2) 0.7698(4) -0.0508(3) 0.0499(12) Uani 1 1 d .
C40 C 0.2689(2) 0.6979(4) -0.0022(3) 0.0592(14) Uani 1 1 d .
H40A H 0.2899 0.6556 -0.0311 0.071 Uiso 1 1 calc R
H40B H 0.3003 0.7416 0.0277 0.071 Uiso 1 1 calc R
C41 C 0.2708(2) 0.6237(4) 0.1191(3) 0.0492(12) Uani 1 1 d .
C42 C 0.2421(2) 0.6245(4) 0.0445(3) 0.0462(12) Uani 1 1 d .
C43 C 0.1957(2) 0.5549(4) 0.0200(3) 0.0495(12) Uani 1 1 d .
C44 C 0.2022(2) 0.4953(4) 0.1362(3) 0.0471(12) Uani 1 1 d .
C45 C 0.1621(3) 0.5376(5) -0.0546(3) 0.0744(17) Uani 1 1 d .
H45A H 0.1285 0.5872 -0.0673 0.112 Uiso 1 1 calc R
H45B H 0.1456 0.4674 -0.0600 0.112 Uiso 1 1 calc R
H45C H 0.1906 0.5470 -0.0847 0.112 Uiso 1 1 calc R
C46 C 0.1315(2) 0.3573(4) 0.1603(3) 0.0604(14) Uani 1 1 d .
C47 C 0.0694(3) 0.2235(6) 0.2001(4) 0.102(2) Uani 1 1 d D
H47A H 0.0503 0.2195 0.1501 0.123 Uiso 1 1 calc R
H47B H 0.0370 0.2416 0.2244 0.123 Uiso 1 1 calc R
C48 C 0.0965(4) 0.1165(6) 0.2257(5) 0.141(3) Uani 1 1 d D
H48A H 0.1146 0.1189 0.2760 0.169 Uiso 1 1 calc R
H48B H 0.1291 0.0977 0.2020 0.169 Uiso 1 1 calc R
C49 C 0.0442(6) 0.0351(10) 0.2096(8) 0.231(7) Uani 1 1 d D
H49A H 0.0053 0.0695 0.2116 0.277 Uiso 1 1 calc R
H49B H 0.0402 0.0100 0.1618 0.277 Uiso 1 1 calc R
C50 C 0.0527(7) -0.0540(13) 0.2562(8) 0.278(9) Uani 1 1 d D
H50A H 0.0966 -0.0656 0.2749 0.417 Uiso 1 1 calc R
H50B H 0.0346 -0.1152 0.2306 0.417 Uiso 1 1 calc R
H50C H 0.0328 -0.0408 0.2942 0.417 Uiso 1 1 calc R

loop_
_atom_site_aniso_label
_atom_site_aniso_U_11
_atom_site_aniso_U_22
_atom_site_aniso_U_33
_atom_site_aniso_U_23
_atom_site_aniso_U_13
_atom_site_aniso_U_12
N1 0.043(2) 0.047(2) 0.047(3) 0.005(2) 0.0099(19) -0.0031(19)
N2 0.047(2) 0.047(2) 0.043(3) 0.004(2) 0.0067(19) -0.0060(18)
N3 0.047(2) 0.049(2) 0.042(2) 0.0061(19) 0.0043(18) -0.0067(19)
N4 0.054(3) 0.066(3) 0.051(3) 0.007(2) 0.005(2) -0.016(2)
O1 0.067(2) 0.085(3) 0.054(2) 0.010(2) 0.0046(18) -0.029(2)
O2 0.066(2) 0.070(2) 0.047(2) 0.0060(19) 0.0020(18) -0.0161(19)
C1 0.054(3) 0.051(3) 0.075(4) 0.009(3) 0.019(3) -0.016(3)
C2 0.084(4) 0.054(4) 0.086(5) -0.001(3) 0.026(4) -0.015(3)
C3 0.122(6) 0.071(5) 0.098(6) -0.015(4) 0.043(5) -0.019(4)
C4 0.108(6) 0.057(4) 0.156(9) -0.013(5) 0.052(6) -0.003(4)
C5 0.096(5) 0.054(4) 0.144(8) 0.012(5) 0.037(5) -0.002(4)
C6 0.065(4) 0.046(3) 0.099(5) 0.019(3) 0.025(4) -0.004(3)
C7 0.072(4) 0.062(4) 0.104(6) 0.045(4) 0.009(4) -0.002(3)
C8 0.067(4) 0.071(4) 0.078(5) 0.033(4) 0.010(3) -0.015(3)
C9 0.080(5) 0.100(6) 0.075(5) 0.050(4) 0.002(4) -0.019(4)
C10 0.099(6) 0.147(8) 0.068(5) 0.028(5) 0.016(5) -0.043(6)
C11 0.093(5) 0.119(6) 0.063(5) 0.004(4) 0.029(4) -0.030(4)
C12 0.072(4) 0.086(4) 0.066(4) 0.013(3) 0.021(3) -0.014(3)
C13 0.059(3) 0.063(4) 0.059(4) 0.019(3) 0.013(3) -0.016(3)
C14 0.049(3) 0.055(3) 0.059(4) 0.014(3) 0.014(3) -0.014(3)
C15 0.051(3) 0.070(4) 0.055(3) 0.013(3) 0.012(2) -0.008(3)
C16 0.045(3) 0.053(3) 0.051(3) 0.002(3) 0.012(2) -0.007(2)
C17 0.038(3) 0.054(3) 0.050(3) 0.005(2) 0.010(2) -0.002(2)
C18 0.044(3) 0.055(3) 0.048(3) 0.007(3) 0.010(2) 0.002(2)
C19 0.040(3) 0.041(3) 0.043(3) 0.004(2) 0.010(2) 0.004(2)
C20 0.077(4) 0.084(4) 0.049(4) 0.011(3) 0.006(3) -0.026(3)
C21 0.049(3) 0.041(3) 0.049(3) 0.007(2) 0.006(2) -0.003(2)
C22 0.076(4) 0.066(4) 0.072(4) 0.006(3) 0.010(3) -0.027(3)
C23 0.095(6) 0.161(8) 0.130(7) -0.046(6) 0.044(5) -0.074(6)
C24 0.132(8) 0.183(10) 0.136(9) -0.047(8) 0.042(6) -0.057(7)
C25 0.104(6) 0.132(7) 0.157(9) -0.007(6) 0.045(6) 0.007(6)
C51 0.051(3) 0.068(4) 0.074(4) -0.003(3) -0.001(3) -0.005(3)
Cl1 0.0766(11) 0.1044(13) 0.1013(14) -0.0143(11) 0.0201(9) 0.0053(9)
Cl2 0.1177(15) 0.1021(14) 0.1192(17) 0.0037(12) -0.0028(12) 0.0401(12)
Cl3 0.1184(17) 0.1285(19) 0.242(3) 0.0151(19) 0.0648(19) -0.0487(15)
C52 0.062(4) 0.132(6) 0.092(5) 0.017(5) 0.013(3) 0.002(4)
Cl4 0.1165(16) 0.1035(15) 0.145(2) -0.0030(13) 0.0457(14) -0.0217(12)
Cl5 0.195(3) 0.350(5) 0.234(4) 0.025(4) 0.084(3) 0.179(4)
Cl6 0.147(2) 0.177(2) 0.147(2) 0.0291(19) -0.0011(17) -0.0811(19)
N5 0.046(2) 0.048(2) 0.046(3) 0.003(2) 0.0076(19) -0.002(2)
N6 0.049(2) 0.054(3) 0.045(3) 0.002(2) 0.0008(19) -0.006(2)
N7 0.051(2) 0.052(2) 0.045(3) 0.003(2) 0.0005(19) -0.010(2)
N8 0.076(3) 0.087(4) 0.058(3) 0.009(3) 0.004(2) -0.034(3)
O3 0.064(2) 0.080(3) 0.054(2) 0.008(2) 0.0043(18) -0.022(2)
O4 0.082(3) 0.095(3) 0.054(3) 0.014(2) -0.004(2) -0.029(2)
C26 0.063(3) 0.055(3) 0.047(3) 0.007(3) 0.020(3) -0.014(3)
C27 0.092(4) 0.057(3) 0.054(4) 0.005(3) 0.023(3) -0.011(3)
C28 0.123(6) 0.066(4) 0.064(4) -0.006(4) 0.037(4) -0.011(4)
C29 0.126(6) 0.066(4) 0.101(6) 0.006(4) 0.062(5) 0.004(4)
C30 0.084(4) 0.063(4) 0.107(6) 0.021(4) 0.034(4) 0.006(3)
C31 0.061(3) 0.053(3) 0.068(4) 0.012(3) 0.024(3) -0.003(3)
C32 0.063(4) 0.074(4) 0.075(5) 0.027(3) 0.015(3) 0.002(3)
C33 0.069(4) 0.066(4) 0.052(4) 0.015(3) 0.012(3) -0.014(3)
C34 0.098(5) 0.089(5) 0.060(4) 0.018(4) 0.010(4) -0.018(4)
C35 0.131(6) 0.103(6) 0.053(4) -0.001(4) 0.029(4) -0.030(5)
C36 0.104(5) 0.093(5) 0.066(5) -0.009(4) 0.038(4) -0.010(4)
C37 0.080(4) 0.073(4) 0.064(4) 0.004(3) 0.025(3) -0.004(3)
C38 0.053(3) 0.059(3) 0.051(3) 0.009(3) 0.017(3) -0.012(3)
C39 0.045(3) 0.055(3) 0.050(3) 0.007(3) 0.011(2) -0.009(2)
C40 0.049(3) 0.077(4) 0.054(3) 0.002(3) 0.017(2) -0.002(3)
C41 0.050(3) 0.050(3) 0.049(3) -0.001(3) 0.014(2) 0.000(2)
C42 0.041(3) 0.052(3) 0.046(3) 0.003(2) 0.012(2) 0.005(2)
C43 0.046(3) 0.059(3) 0.042(3) 0.006(3) 0.006(2) 0.006(2)
C44 0.044(3) 0.047(3) 0.050(3) 0.005(2) 0.010(2) 0.007(2)
C45 0.077(4) 0.095(4) 0.047(4) 0.004(3) 0.006(3) -0.023(3)
C46 0.058(3) 0.068(4) 0.050(4) 0.006(3) 0.003(3) -0.007(3)
C47 0.093(5) 0.122(6) 0.087(5) 0.016(5) 0.014(4) -0.047(5)
C48 0.142(8) 0.113(7) 0.161(9) -0.029(7) 0.022(6) -0.052(6)
C49 0.209(13) 0.160(11) 0.285(19) 0.041(11) -0.020(12) -0.087(10)
C50 0.264(18) 0.27(2) 0.27(2) 0.043(16) -0.006(14) -0.097(16)

loop_
_atom_type_symbol
_atom_type_description
_atom_type_scat_dispersion_real
_atom_type_scat_dispersion_imag
_atom_type_scat_source
C C 0.0033 0.0016 'International Tables Vol C Tables 4.2.6.8 and 6.1.1.4'
H H 0.0000 0.0000 'International Tables Vol C Tables 4.2.6.8 and 6.1.1.4'
N N 0.0061 0.0033 'International Tables Vol C Tables 4.2.6.8 and 6.1.1.4'
O O 0.0106 0.0060 'International Tables Vol C Tables 4.2.6.8 and 6.1.1.4'
Cl Cl 0.1484 0.1585 'International Tables Vol C Tables 4.2.6.8 and 6.1.1.4'

loop_
_geom_angle_atom_site_label_1
_geom_angle_atom_site_label_2
_geom_angle_atom_site_label_3
_geom_angle
C19 N1 C16 117.9(4)
C19 N2 C18 121.7(4)
C19 N2 H2A 119.2
C18 N2 H2A 119.2
C19 N3 C21 126.2(4)
C19 N3 H3A 116.9
C21 N3 H3A 116.9
C21 N4 C22 121.1(4)
C21 N4 H4A 119.4
C22 N4 H4A 119.4
C14 C1 C2 123.2(5)
C14 C1 C6 119.3(6)
C2 C1 C6 117.5(6)
C3 C2 C1 121.3(7)
C3 C2 H2 119.4
C1 C2 H2 119.4
C2 C3 C4 120.3(8)
C2 C3 H3 119.8
C4 C3 H3 119.8
C5 C4 C3 120.1(7)
C5 C4 H4 120.0
C3 C4 H4 120.0
C4 C5 C6 121.7(8)
C4 C5 H5 119.1
C6 C5 H5 119.1
C7 C6 C5 122.1(7)
C7 C6 C1 118.8(6)
C5 C6 C1 119.1(7)
C8 C7 C6 123.3(6)
C8 C7 H7 118.4
C6 C7 H7 118.4
C7 C8 C9 122.3(7)
C7 C8 C13 119.2(6)
C9 C8 C13 118.5(7)
C10 C9 C8 121.7(7)
C10 C9 H9 119.1
C8 C9 H9 119.1
C9 C10 C11 120.5(8)
C9 C10 H10 119.8
C11 C10 H10 119.8
C12 C11 C10 120.5(8)
C12 C11 H11 119.8
C10 C11 H11 119.8
C11 C12 C13 122.7(6)
C11 C12 H12 118.6
C13 C12 H12 118.6
C14 C13 C12 124.5(5)
C14 C13 C8 119.5(6)
C12 C13 C8 116.0(6)
C13 C14 C1 120.0(5)
C13 C14 C15 121.6(5)
C1 C14 C15 118.5(5)
C14 C15 C17 117.2(4)
C14 C15 H15A 108.0
C17 C15 H15A 108.0
C14 C15 H15B 108.0
C17 C15 H15B 108.0
H15A C15 H15B 107.2
O1 C16 N1 118.6(4)
O1 C16 C17 120.2(4)
N1 C16 C17 121.3(4)
C18 C17 C16 117.1(4)
C18 C17 C15 123.7(5)
C16 C17 C15 119.1(4)
C17 C18 N2 118.7(4)
C17 C18 C20 127.7(5)
N2 C18 C20 113.6(4)
N1 C19 N2 123.0(4)
N1 C19 N3 119.0(4)
N2 C19 N3 118.0(4)
C18 C20 H20A 109.5
C18 C20 H20B 109.5
H20A C20 H20B 109.5
C18 C20 H20C 109.5
H20A C20 H20C 109.5
H20B C20 H20C 109.5
O2 C21 N4 123.7(4)
O2 C21 N3 120.8(4)
N4 C21 N3 115.5(4)
N4 C22 C23 112.6(5)
N4 C22 H22A 109.1
C23 C22 H22A 109.1
N4 C22 H22B 109.1
C23 C22 H22B 109.1
H22A C22 H22B 107.8
C24 C23 C22 116.6(7)
C24 C23 H23A 108.1
C22 C23 H23A 108.1
C24 C23 H23B 108.1
C22 C23 H23B 108.1
H23A C23 H23B 107.3
C23 C24 C25 115.8(8)
C23 C24 H24A 108.3
C25 C24 H24A 108.3
C23 C24 H24B 108.3
C25 C24 H24B 108.3
H24A C24 H24B 107.4
C24 C25 H25A 109.5
C24 C25 H25B 109.5
H25A C25 H25B 109.5
C24 C25 H25C 109.5
H25A C25 H25C 109.5
H25B C25 H25C 109.5
Cl3 C51 Cl1 110.5(3)
Cl3 C51 Cl2 111.1(3)
Cl1 C51 Cl2 111.4(3)
Cl3 C51 H51 107.9
Cl1 C51 H51 107.9
Cl2 C51 H51 107.9
Cl5 C52 Cl4 112.8(4)
Cl5 C52 Cl6 112.5(4)
Cl4 C52 Cl6 107.8(4)
Cl5 C52 H52 107.8
Cl4 C52 H52 107.8
Cl6 C52 H52 107.8
C44 N5 C41 117.5(4)
C44 N6 C43 121.5(4)
C44 N6 H6 119.2
C43 N6 H6 119.2
C44 N7 C46 126.3(4)
C44 N7 H7A 116.9
C46 N7 H7A 116.9
C46 N8 C47 122.3(5)
C46 N8 H8 118.8
C47 N8 H8 118.8
C39 C26 C27 122.8(5)
C39 C26 C31 120.2(5)
C27 C26 C31 117.0(5)
C28 C27 C26 121.1(6)
C28 C27 H27 119.4
C26 C27 H27 119.4
C27 C28 C29 121.0(6)
C27 C28 H28 119.5
C29 C28 H28 119.5
C30 C29 C28 120.3(7)
C30 C29 H29 119.8
C28 C29 H29 119.8
C29 C30 C31 121.1(6)
C29 C30 H30 119.5
C31 C30 H30 119.5
C32 C31 C30 121.6(6)
C32 C31 C26 118.9(5)
C30 C31 C26 119.5(6)
C33 C32 C31 121.6(5)
C33 C32 H32 119.2
C31 C32 H32 119.2
C32 C33 C34 121.0(6)
C32 C33 C38 120.3(5)
C34 C33 C38 118.7(6)
C35 C34 C33 121.7(7)
C35 C34 H34 119.1
C33 C34 H34 119.1
C34 C35 C36 119.5(7)
C34 C35 H35 120.3
C36 C35 H35 120.3
C37 C36 C35 121.3(7)
C37 C36 H36 119.4
C35 C36 H36 119.4
C36 C37 C38 121.9(6)
C36 C37 H37 119.0
C38 C37 H37 119.0
C39 C38 C37 124.1(5)
C39 C38 C33 119.1(5)
C37 C38 C33 116.8(5)
C38 C39 C26 119.7(5)
C38 C39 C40 121.7(5)
C26 C39 C40 118.6(5)
C42 C40 C39 116.4(4)
C42 C40 H40A 108.2
C39 C40 H40A 108.2
C42 C40 H40B 108.2
C39 C40 H40B 108.2
H40A C40 H40B 107.3
O3 C41 N5 118.5(5)
O3 C41 C42 121.1(4)
N5 C41 C42 120.4(4)
C43 C42 C41 117.9(4)
C43 C42 C40 123.9(5)
C41 C42 C40 118.0(4)
C42 C43 N6 118.6(4)
C42 C43 C45 127.2(5)
N6 C43 C45 114.2(4)
N5 C44 N6 123.9(5)
N5 C44 N7 118.2(4)
N6 C44 N7 117.9(4)
C43 C45 H45A 109.5
C43 C45 H45B 109.5
H45A C45 H45B 109.5
C43 C45 H45C 109.5
H45A C45 H45C 109.5
H45B C45 H45C 109.5
O4 C46 N8 124.1(5)
O4 C46 N7 120.6(5)
N8 C46 N7 115.3(5)
N8 C47 C48 112.2(6)
N8 C47 H47A 109.2
C48 C47 H47A 109.2
N8 C47 H47B 109.2
C48 C47 H47B 109.2
H47A C47 H47B 107.9
C47 C48 C49 108.6(8)
C47 C48 H48A 110.0
C49 C48 H48A 110.0
C47 C48 H48B 110.0
C49 C48 H48B 110.0
H48A C48 H48B 108.3
C50 C49 C48 115.1(11)
C50 C49 H49A 108.5
C48 C49 H49A 108.5
C50 C49 H49B 108.5
C48 C49 H49B 108.5
H49A C49 H49B 107.5
C49 C50 H50A 109.5
C49 C50 H50B 109.5
H50A C50 H50B 109.5
C49 C50 H50C 109.5
H50A C50 H50C 109.5
H50B C50 H50C 109.5

loop_
_geom_bond_atom_site_label_1
_geom_bond_atom_site_label_2
_geom_bond_distance
N1 C19 1.307(5)
N1 C16 1.369(6)
N2 C19 1.337(6)
N2 C18 1.375(6)
N2 H2A 0.8600
N3 C19 1.365(6)
N3 C21 1.388(6)
N3 H3A 0.8600
N4 C21 1.317(6)
N4 C22 1.449(6)
N4 H4A 0.8600
O1 C16 1.252(5)
O2 C21 1.241(5)
C1 C14 1.416(7)
C1 C2 1.419(8)
C1 C6 1.441(8)
C2 C3 1.352(8)
C2 H2 0.9300
C3 C4 1.424(10)
C3 H3 0.9300
C4 C5 1.338(10)
C4 H4 0.9300
C5 C6 1.401(9)
C5 H5 0.9300
C6 C7 1.380(9)
C7 C8 1.361(9)
C7 H7 0.9300
C8 C9 1.437(9)
C8 C13 1.444(8)
C9 C10 1.329(10)
C9 H9 0.9300
C10 C11 1.400(10)
C10 H10 0.9300
C11 C12 1.346(8)
C11 H11 0.9300
C12 C13 1.428(8)
C12 H12 0.9300
C13 C14 1.405(7)
C14 C15 1.509(7)
C15 C17 1.510(6)
C15 H15A 0.9700
C15 H15B 0.9700
C16 C17 1.442(7)
C17 C18 1.358(6)
C18 C20 1.484(7)
C20 H20A 0.9600
C20 H20B 0.9600
C20 H20C 0.9600
C22 C23 1.546(7)
C22 H22A 0.9700
C22 H22B 0.9700
C23 C24 1.435(7)
C23 H23A 0.9700
C23 H23B 0.9700
C24 C25 1.500(8)
C24 H24A 0.9700
C24 H24B 0.9700
C25 H25A 0.9600
C25 H25B 0.9600
C25 H25C 0.9600
C51 Cl3 1.723(6)
C51 Cl1 1.727(6)
C51 Cl2 1.736(6)
C51 H51 0.9800
C52 Cl5 1.683(7)
C52 Cl4 1.734(7)
C52 Cl6 1.749(8)
C52 H52 0.9800
N5 C44 1.305(6)
N5 C41 1.384(6)
N6 C44 1.333(6)
N6 C43 1.374(6)
N6 H6 0.8600
N7 C44 1.377(6)
N7 C46 1.382(6)
N7 H7A 0.8600
N8 C46 1.313(7)
N8 C47 1.450(7)
N8 H8 0.8600
O3 C41 1.246(5)
O4 C46 1.245(6)
C26 C39 1.409(7)
C26 C27 1.418(7)
C26 C31 1.428(7)
C27 C28 1.357(8)
C27 H27 0.9300
C28 C29 1.387(9)
C28 H28 0.9300
C29 C30 1.343(9)
C29 H29 0.9300
C30 C31 1.409(8)
C30 H30 0.9300
C31 C32 1.385(8)
C32 C33 1.373(8)
C32 H32 0.9300
C33 C34 1.429(8)
C33 C38 1.431(7)
C34 C35 1.346(9)
C34 H34 0.9300
C35 C36 1.397(9)
C35 H35 0.9300
C36 C37 1.348(8)
C36 H36 0.9300
C37 C38 1.423(7)
C37 H37 0.9300
C38 C39 1.403(7)
C39 C40 1.524(7)
C40 C42 1.516(6)
C40 H40A 0.9700
C40 H40B 0.9700
C41 C42 1.447(7)
C42 C43 1.353(6)
C43 C45 1.487(7)
C45 H45A 0.9600
C45 H45B 0.9600
C45 H45C 0.9600
C47 C48 1.522(7)
C47 H47A 0.9700
C47 H47B 0.9700
C48 C49 1.525(8)
C48 H48A 0.9700
C48 H48B 0.9700
C49 C50 1.437(9)
C49 H49A 0.9700
C49 H49B 0.9700
C50 H50A 0.9600
C50 H50B 0.9600
C50 H50C 0.9600

loop_
_geom_hbond_atom_site_label_D
_geom_hbond_atom_site_label_H
_geom_hbond_atom_site_label_A
_geom_hbond_distance_DH
_geom_hbond_distance_HA
_geom_hbond_distance_DA
_geom_hbond_angle_DHA
N2 H2A O2 0.86 1.91 2.573(5) 133.0
N3 H3A N5 0.86 2.12 2.975(6) 171.5
N4 H4A O3 0.86 1.90 2.753(5) 168.8
N6 H6 O4 0.86 1.90 2.570(5) 133.7
N7 H7A N1 0.86 2.12 2.971(6) 172.0
N8 H8 O1 0.86 1.90 2.734(6) 161.6

loop_
_geom_torsion_atom_site_label_1
_geom_torsion_atom_site_label_2
_geom_torsion_atom_site_label_3
_geom_torsion_atom_site_label_4
_geom_torsion
C14 C1 C2 C3 178.9(5)
C6 C1 C2 C3 -1.4(8)
C1 C2 C3 C4 0.9(9)
C2 C3 C4 C5 -0.1(10)
C3 C4 C5 C6 -0.1(11)
C4 C5 C6 C7 179.6(6)
C4 C5 C6 C1 -0.4(9)
C14 C1 C6 C7 0.9(7)
C2 C1 C6 C7 -178.8(5)
C14 C1 C6 C5 -179.2(5)
C2 C1 C6 C5 1.1(7)
C5 C6 C7 C8 -179.1(6)
C1 C6 C7 C8 0.8(8)
C6 C7 C8 C9 -179.9(5)
C6 C7 C8 C13 -0.8(9)
C7 C8 C9 C10 179.7(6)
C13 C8 C9 C10 0.6(9)
C8 C9 C10 C11 0.7(11)
C9 C10 C11 C12 -1.0(10)
C10 C11 C12 C13 -0.1(9)
C11 C12 C13 C14 -178.4(5)
C11 C12 C13 C8 1.3(8)
C7 C8 C13 C14 -1.0(7)
C9 C8 C13 C14 178.2(5)
C7 C8 C13 C12 179.3(5)
C9 C8 C13 C12 -1.6(7)
C12 C13 C14 C1 -177.6(5)
C8 C13 C14 C1 2.6(7)
C12 C13 C14 C15 1.5(7)
C8 C13 C14 C15 -178.2(4)
C2 C1 C14 C13 177.1(5)
C6 C1 C14 C13 -2.6(7)
C2 C1 C14 C15 -2.1(7)
C6 C1 C14 C15 178.3(4)
C13 C14 C15 C17 114.4(5)
C1 C14 C15 C17 -66.4(6)
C19 N1 C16 O1 176.9(4)
C19 N1 C16 C17 -3.4(7)
O1 C16 C17 C18 -175.0(5)
N1 C16 C17 C18 5.3(7)
O1 C16 C17 C15 2.5(7)
N1 C16 C17 C15 -177.2(4)
C14 C15 C17 C18 -52.4(7)
C14 C15 C17 C16 130.4(5)
C16 C17 C18 N2 -2.2(7)
C15 C17 C18 N2 -179.6(4)
C16 C17 C18 C20 176.8(5)
C15 C17 C18 C20 -0.5(8)
C19 N2 C18 C17 -2.5(7)
C19 N2 C18 C20 178.3(4)
C16 N1 C19 N2 -1.6(7)
C16 N1 C19 N3 177.3(4)
C18 N2 C19 N1 4.7(7)
C18 N2 C19 N3 -174.2(4)
C21 N3 C19 N1 -174.7(4)
C21 N3 C19 N2 4.2(7)
C22 N4 C21 O2 2.9(8)
C22 N4 C21 N3 -176.7(4)
C19 N3 C21 O2 -7.9(7)
C19 N3 C21 N4 171.7(4)
C21 N4 C22 C23 78.9(7)
N4 C22 C23 C24 62.2(9)
C22 C23 C24 C25 -175.1(7)
C39 C26 C27 C28 178.1(5)
C31 C26 C27 C28 -0.6(7)
C26 C27 C28 C29 1.9(9)
C27 C28 C29 C30 -2.1(10)
C28 C29 C30 C31 0.9(10)
C29 C30 C31 C32 -177.9(6)
C29 C30 C31 C26 0.3(9)
C39 C26 C31 C32 -1.0(7)
C27 C26 C31 C32 177.7(5)
C39 C26 C31 C30 -179.2(5)
C27 C26 C31 C30 -0.5(7)
C30 C31 C32 C33 176.4(5)
C26 C31 C32 C33 -1.8(8)
C31 C32 C33 C34 -178.1(5)
C31 C32 C33 C38 1.3(8)
C32 C33 C34 C35 177.6(6)
C38 C33 C34 C35 -1.9(9)
C33 C34 C35 C36 -0.5(10)
C34 C35 C36 C37 2.3(10)
C35 C36 C37 C38 -1.6(9)
C36 C37 C38 C39 -179.6(5)
C36 C37 C38 C33 -0.9(8)
C32 C33 C38 C39 1.9(7)
C34 C33 C38 C39 -178.7(5)
C32 C33 C38 C37 -176.9(5)
C34 C33 C38 C37 2.5(7)
C37 C38 C39 C26 174.2(5)
C33 C38 C39 C26 -4.6(7)
C37 C38 C39 C40 -4.7(7)
C33 C38 C39 C40 176.5(4)
C27 C26 C39 C38 -174.5(4)
C31 C26 C39 C38 4.1(7)
C27 C26 C39 C40 4.5(7)
C31 C26 C39 C40 -176.9(4)
C38 C39 C40 C42 -113.6(5)
C26 C39 C40 C42 67.5(6)
C44 N5 C41 O3 -178.4(4)
C44 N5 C41 C42 2.0(6)
O3 C41 C42 C43 176.5(5)
N5 C41 C42 C43 -3.9(7)
O3 C41 C42 C40 0.7(7)
N5 C41 C42 C40 -179.7(4)
C39 C40 C42 C43 55.9(7)
C39 C40 C42 C41 -128.6(5)
C41 C42 C43 N6 2.5(7)
C40 C42 C43 N6 178.0(4)
C41 C42 C43 C45 -176.3(5)
C40 C42 C43 C45 -0.8(8)
C44 N6 C43 C42 0.7(7)
C44 N6 C43 C45 179.7(5)
C41 N5 C44 N6 1.4(7)
C41 N5 C44 N7 -178.5(4)
C43 N6 C44 N5 -2.9(7)
C43 N6 C44 N7 177.0(4)
C46 N7 C44 N5 -177.3(4)
C46 N7 C44 N6 2.8(7)
C47 N8 C46 O4 2.9(10)
C47 N8 C46 N7 -178.4(5)
C44 N7 C46 O4 -0.9(8)
C44 N7 C46 N8 -179.7(5)
C46 N8 C47 C48 116.5(7)
N8 C47 C48 C49 -178.9(9)
C47 C48 C49 C50 -152.4(15)

loop_
_cod_related_entry_id
_cod_related_entry_database
_cod_related_entry_code
1 ChemSpider 30658528
